data_4066340
loop_
_publ_author_name
'Maheswari, K.'
'Rajendran, N. M.'
'Meyer, Jens'
'Reddy, N. Dastagiri'

_publ_section_title
;
 Reactions of an Aluminum Amide with Aromatic Nitriles: Formation of
 Al&#x2212;N&#x2212;C Frameworks
;
_journal_issue 17
_journal_name_full Organometallics
_journal_page_first 3799
_journal_paper_doi 10.1021/om100406y
_journal_volume 29
_journal_year 2010
_chemical_formula_moiety '2(C80 H100 Al4 N8), C5 H12'
_chemical_formula_sum 'C82.5 H106 Al4 N8'
_chemical_formula_weight 1317.67
_chemical_name_systematic
; 
 ? 
;
_space_group_IT_number 14
_symmetry_cell_setting monoclinic
_symmetry_space_group_name_Hall '-P 2ybc'
_symmetry_space_group_name_H-M 'P 1 21/c 1'
_atom_sites_solution_hydrogens geom
_atom_sites_solution_primary direct
_atom_sites_solution_secondary difmap
_audit_creation_method SHELXL-97
_cell_angle_alpha 90.00
_cell_angle_beta 93.75(3)
_cell_angle_gamma 90.00
_cell_formula_units_Z 4
_cell_length_a 11.247(2)
_cell_length_b 28.468(6)
_cell_length_c 25.068(5)
_cell_measurement_reflns_used 59177
_cell_measurement_temperature 200(2)
_cell_measurement_theta_max 26.00
_cell_measurement_theta_min 3.62
_cell_volume 8009(3)
_computing_cell_refinement 'CrysAlis Red'
_computing_data_collection 'CrysAlis CCD'
_computing_data_reduction 'CrysAlis Red'
_computing_molecular_graphics 'Ortep 32'
_computing_publication_material 'Bruker SHELXTL'
_computing_structure_refinement 'Bruker SHELXTL'
_computing_structure_solution 'Bruker SHELXTL'
_diffrn_ambient_temperature 200(2)
_diffrn_measured_fraction_theta_full 0.995
_diffrn_measured_fraction_theta_max 0.995
_diffrn_measurement_device_type 'Stoe Stadi 4 with CCD'
_diffrn_measurement_method 'omega scans'
_diffrn_radiation_monochromator graphite
_diffrn_radiation_source 'fine-focus sealed tube'
_diffrn_radiation_type MoK\a
_diffrn_radiation_wavelength 0.71073
_diffrn_reflns_av_R_equivalents 0.0724
_diffrn_reflns_av_sigmaI/netI 0.0908
_diffrn_reflns_limit_h_max 13
_diffrn_reflns_limit_h_min -11
_diffrn_reflns_limit_k_max 35
_diffrn_reflns_limit_k_min -34
_diffrn_reflns_limit_l_max 22
_diffrn_reflns_limit_l_min -30
_diffrn_reflns_number 59177
_diffrn_reflns_theta_full 26.00
_diffrn_reflns_theta_max 26.00
_diffrn_reflns_theta_min 3.62
_exptl_absorpt_coefficient_mu 0.104
_exptl_absorpt_correction_type none
_exptl_crystal_colour 'pale yellow'
_exptl_crystal_density_diffrn 1.093
_exptl_crystal_density_method 'not measured'
_exptl_crystal_description 'irregular shaped crystal'
_exptl_crystal_F_000 2836
_exptl_crystal_size_max 0.40
_exptl_crystal_size_mid 0.30
_exptl_crystal_size_min 0.30
_refine_diff_density_max 0.397
_refine_diff_density_min -0.224
_refine_diff_density_rms 0.048
_refine_ls_extinction_method none
_refine_ls_goodness_of_fit_ref 0.980
_refine_ls_hydrogen_treatment undef
_refine_ls_matrix_type full
_refine_ls_number_parameters 870
_refine_ls_number_reflns 15681
_refine_ls_number_restraints 15
_refine_ls_restrained_S_all 2.691
_refine_ls_R_factor_all 0.1379
_refine_ls_R_factor_gt 0.0652
_refine_ls_shift/su_max 0.000
_refine_ls_shift/su_mean 0.000
_refine_ls_structure_factor_coef Fsqd
_refine_ls_weighting_details 'calc w=1/[\s^2^(Fo^2^)+(0.0893P)^2^+0.0000P] where P=(Fo^2^+2Fc^2^)/3'
_refine_ls_weighting_scheme calc
_refine_ls_wR_factor_gt 0.1515
_refine_ls_wR_factor_ref 0.1899
_reflns_number_gt 7996
_reflns_number_total 15681
_reflns_threshold_expression >2sigma(I)
_cod_data_source_file om100406y_si_002.cif
_cod_data_source_block compound_3
_cod_original_sg_symbol_H-M P21/c
_cod_original_formula_sum 'C82.50 H106 Al4 N8'
_cod_database_code 4066340

loop_
_symmetry_equiv_pos_as_xyz
'x, y, z'
'-x, y+1/2, -z+1/2'
'-x, -y, -z'
'x, -y-1/2, z-1/2'

loop_
_atom_site_label
_atom_site_type_symbol
_atom_site_fract_x
_atom_site_fract_y
_atom_site_fract_z
_atom_site_U_iso_or_equiv
_atom_site_adp_type
_atom_site_occupancy
_atom_site_symmetry_multiplicity
_atom_site_calc_flag
_atom_site_refinement_flags
_atom_site_disorder_assembly
_atom_site_disorder_group
Al1 Al 0.0177(2) 0.17909(9) 0.24907(10) 0.0414(7) Uani 1 1 d . . .
N1 N 0.0123(6) 0.1174(2) 0.2791(3) 0.0383(16) Uani 1 1 d . . .
C1 C -0.0822(7) 0.1085(3) 0.2457(3) 0.0364(19) Uani 1 1 d . . .
Al2 Al 0.0828(2) 0.08190(9) 0.33301(10) 0.0397(7) Uani 1 1 d . . .
N2 N 0.2052(6) 0.1170(2) 0.3704(2) 0.0381(16) Uani 1 1 d . . .
C2 C 0.2837(7) 0.0858(3) 0.3553(3) 0.040(2) Uani 1 1 d . . .
Al3 Al 0.2192(2) 0.17368(9) 0.40399(10) 0.0421(7) Uani 1 1 d . . .
N3 N 0.0674(6) 0.2000(2) 0.4148(3) 0.0431(17) Uani 1 1 d . . .
C3 C 0.0903(8) 0.1946(3) 0.4673(3) 0.041(2) Uani 1 1 d . . .
Al4 Al -0.0639(2) 0.21393(9) 0.37135(10) 0.0419(7) Uani 1 1 d . . .
N4 N -0.0164(6) 0.2221(2) 0.2999(3) 0.0401(17) Uani 1 1 d . . .
C4 C -0.0354(7) 0.2681(3) 0.3050(3) 0.041(2) Uani 1 1 d . . .
N10 N -0.1180(6) 0.1454(2) 0.2165(3) 0.0410(17) Uani 1 1 d . . .
C10 C -0.1396(7) 0.0615(3) 0.2421(3) 0.040(2) Uani 1 1 d . . .
C11 C -0.0698(9) 0.0215(3) 0.2403(4) 0.053(2) Uani 1 1 d . . .
H11A H 0.0143 0.0244 0.2402 0.064 Uiso 1 1 calc R . .
C12 C -0.1218(10) -0.0226(3) 0.2385(4) 0.067(3) Uani 1 1 d . . .
H12A H -0.0736 -0.0499 0.2366 0.081 Uiso 1 1 calc R . .
C13 C -0.2428(10) -0.0268(4) 0.2397(4) 0.071(3) Uani 1 1 d . . .
H13A H -0.2784 -0.0571 0.2394 0.085 Uiso 1 1 calc R . .
C14 C -0.3128(9) 0.0125(4) 0.2412(4) 0.064(3) Uani 1 1 d . . .
H14A H -0.3968 0.0093 0.2418 0.077 Uiso 1 1 calc R . .
C15 C -0.2623(8) 0.0565(3) 0.2421(4) 0.050(2) Uani 1 1 d . . .
H15A H -0.3116 0.0836 0.2426 0.060 Uiso 1 1 calc R . .
N20 N 0.2357(6) 0.0543(2) 0.3204(3) 0.0394(16) Uani 1 1 d . . .
C20 C 0.4099(7) 0.0859(3) 0.3776(3) 0.039(2) Uani 1 1 d . . .
C21 C 0.4334(8) 0.1005(3) 0.4295(3) 0.046(2) Uani 1 1 d . . .
H21A H 0.3698 0.1111 0.4496 0.055 Uiso 1 1 calc R . .
C22 C 0.5487(8) 0.1001(3) 0.4529(4) 0.054(2) Uani 1 1 d . . .
H22A H 0.5638 0.1108 0.4886 0.065 Uiso 1 1 calc R . .
C23 C 0.6402(8) 0.0845(3) 0.4246(4) 0.052(2) Uani 1 1 d . . .
H23A H 0.7189 0.0835 0.4409 0.062 Uiso 1 1 calc R . .
C24 C 0.6187(8) 0.0701(3) 0.3732(4) 0.053(2) Uani 1 1 d . . .
H24A H 0.6829 0.0595 0.3536 0.063 Uiso 1 1 calc R . .
C25 C 0.5045(8) 0.0708(3) 0.3490(4) 0.048(2) Uani 1 1 d . . .
H25A H 0.4908 0.0611 0.3129 0.057 Uiso 1 1 calc R . .
N30 N 0.1921(6) 0.1713(2) 0.4791(3) 0.0402(17) Uani 1 1 d . . .
C30 C 0.0121(8) 0.2153(3) 0.5068(3) 0.046(2) Uani 1 1 d . . .
C31 C -0.0510(9) 0.2555(3) 0.4926(4) 0.059(3) Uani 1 1 d . . .
H31A H -0.0412 0.2693 0.4586 0.070 Uiso 1 1 calc R . .
C32 C -0.1278(10) 0.2763(4) 0.5263(4) 0.071(3) Uani 1 1 d . . .
H32A H -0.1706 0.3039 0.5158 0.085 Uiso 1 1 calc R . .
C33 C -0.1411(10) 0.2562(4) 0.5753(4) 0.069(3) Uani 1 1 d . . .
H33A H -0.1951 0.2696 0.5986 0.083 Uiso 1 1 calc R . .
C34 C -0.0779(9) 0.2174(4) 0.5907(4) 0.064(3) Uani 1 1 d . . .
H34A H -0.0872 0.2040 0.6248 0.077 Uiso 1 1 calc R . .
C35 C -0.0004(8) 0.1974(3) 0.5572(4) 0.053(2) Uani 1 1 d . . .
H35A H 0.0453 0.1708 0.5689 0.064 Uiso 1 1 calc R . .
N40 N -0.0758(6) 0.2793(2) 0.3527(3) 0.0414(17) Uani 1 1 d . . .
C40 C -0.0152(8) 0.3042(3) 0.2641(3) 0.043(2) Uani 1 1 d . . .
C41 C 0.0865(9) 0.3018(3) 0.2367(4) 0.054(2) Uani 1 1 d . . .
H41A H 0.1420 0.2771 0.2438 0.065 Uiso 1 1 calc R . .
C42 C 0.1081(11) 0.3358(4) 0.1986(4) 0.071(3) Uani 1 1 d . . .
H42A H 0.1785 0.3345 0.1796 0.086 Uiso 1 1 calc R . .
C43 C 0.0271(12) 0.3712(4) 0.1886(4) 0.072(3) Uani 1 1 d . . .
H43A H 0.0420 0.3944 0.1627 0.086 Uiso 1 1 calc R . .
C44 C -0.0738(10) 0.3737(3) 0.2150(4) 0.063(3) Uani 1 1 d . . .
H44A H -0.1293 0.3983 0.2076 0.075 Uiso 1 1 calc R . .
C45 C -0.0953(9) 0.3402(3) 0.2528(4) 0.053(2) Uani 1 1 d . . .
H45A H -0.1662 0.3419 0.2713 0.063 Uiso 1 1 calc R . .
C100 C -0.2089(8) 0.1443(3) 0.1736(3) 0.046(2) Uani 1 1 d . . .
C101 C -0.3118(8) 0.1704(3) 0.1794(4) 0.050(2) Uani 1 1 d . . .
C102 C -0.4012(9) 0.1690(4) 0.1381(4) 0.064(3) Uani 1 1 d . . .
H10A H -0.4732 0.1859 0.1415 0.076 Uiso 1 1 calc R . .
C104 C -0.3858(10) 0.1435(4) 0.0926(5) 0.073(3) Uani 1 1 d . . .
H10B H -0.4470 0.1430 0.0647 0.088 Uiso 1 1 calc R . .
C105 C -0.2844(11) 0.1189(4) 0.0872(4) 0.069(3) Uani 1 1 d . . .
H10C H -0.2758 0.1015 0.0553 0.083 Uiso 1 1 calc R . .
C106 C -0.1924(9) 0.1185(3) 0.1271(4) 0.053(2) Uani 1 1 d . . .
C107 C -0.3282(8) 0.2004(3) 0.2278(4) 0.056(3) Uani 1 1 d . . .
H10D H -0.2628 0.1920 0.2551 0.067 Uiso 1 1 calc R . .
C108 C -0.4435(11) 0.1932(5) 0.2533(5) 0.094(4) Uani 1 1 d . . .
H10E H -0.4488 0.1605 0.2654 0.142 Uiso 1 1 calc R . .
H10F H -0.5101 0.1999 0.2272 0.142 Uiso 1 1 calc R . .
H10G H -0.4471 0.2143 0.2840 0.142 Uiso 1 1 calc R . .
C109 C -0.3119(12) 0.2514(4) 0.2137(5) 0.092(4) Uani 1 1 d . . .
H10H H -0.2327 0.2559 0.2004 0.138 Uiso 1 1 calc R . .
H10I H -0.3195 0.2708 0.2455 0.138 Uiso 1 1 calc R . .
H10J H -0.3729 0.2605 0.1859 0.138 Uiso 1 1 calc R . .
C110 C -0.0793(9) 0.0913(4) 0.1169(4) 0.063(3) Uani 1 1 d . . .
H11B H -0.0278 0.0907 0.1509 0.075 Uiso 1 1 calc R . .
C111 C -0.0104(11) 0.1162(5) 0.0748(4) 0.094(4) Uani 1 1 d . . .
H11C H 0.0109 0.1479 0.0872 0.141 Uiso 1 1 calc R . .
H11D H -0.0601 0.1182 0.0412 0.141 Uiso 1 1 calc R . .
H11E H 0.0623 0.0985 0.0688 0.141 Uiso 1 1 calc R . .
C112 C -0.1059(12) 0.0403(4) 0.1002(5) 0.093(4) Uani 1 1 d . . .
H11F H -0.0310 0.0229 0.0990 0.140 Uiso 1 1 calc R . .
H11G H -0.1482 0.0399 0.0648 0.140 Uiso 1 1 calc R . .
H11H H -0.1556 0.0256 0.1262 0.140 Uiso 1 1 calc R . .
C200 C 0.2927(7) 0.0136(3) 0.3011(4) 0.045(2) Uani 1 1 d . . .
C201 C 0.3075(8) 0.0111(4) 0.2460(4) 0.054(2) Uani 1 1 d . . .
C202 C 0.3622(9) -0.0286(4) 0.2268(4) 0.067(3) Uani 1 1 d . . .
H20A H 0.3718 -0.0313 0.1896 0.080 Uiso 1 1 calc R . .
C203 C 0.4029(10) -0.0640(4) 0.2606(5) 0.077(3) Uani 1 1 d . . .
H20B H 0.4432 -0.0902 0.2467 0.092 Uiso 1 1 calc R . .
C204 C 0.3855(9) -0.0617(4) 0.3134(5) 0.063(3) Uani 1 1 d . . .
H20C H 0.4121 -0.0868 0.3361 0.075 Uiso 1 1 calc R . .
C205 C 0.3295(7) -0.0233(3) 0.3354(4) 0.047(2) Uani 1 1 d . . .
C206 C 0.2696(9) 0.0507(4) 0.2090(4) 0.062(3) Uani 1 1 d . . .
H20D H 0.2042 0.0681 0.2257 0.075 Uiso 1 1 calc R . .
C207 C 0.2210(12) 0.0343(5) 0.1542(4) 0.103(5) Uani 1 1 d . . .
H20E H 0.1556 0.0121 0.1583 0.154 Uiso 1 1 calc R . .
H20F H 0.2846 0.0188 0.1359 0.154 Uiso 1 1 calc R . .
H20G H 0.1916 0.0614 0.1332 0.154 Uiso 1 1 calc R . .
C208 C 0.3706(11) 0.0850(5) 0.2033(6) 0.101(4) Uani 1 1 d . . .
H20H H 0.3970 0.0975 0.2385 0.152 Uiso 1 1 calc R . .
H20I H 0.3431 0.1109 0.1798 0.152 Uiso 1 1 calc R . .
H20J H 0.4371 0.0689 0.1877 0.152 Uiso 1 1 calc R . .
C209 C 0.3111(8) -0.0242(3) 0.3940(4) 0.051(2) Uani 1 1 d . . .
H20K H 0.2741 0.0063 0.4036 0.062 Uiso 1 1 calc R . .
C210 C 0.2252(9) -0.0635(4) 0.4067(4) 0.070(3) Uani 1 1 d . . .
H21B H 0.1487 -0.0585 0.3865 0.105 Uiso 1 1 calc R . .
H21C H 0.2131 -0.0634 0.4450 0.105 Uiso 1 1 calc R . .
H21D H 0.2585 -0.0938 0.3966 0.105 Uiso 1 1 calc R . .
C211 C 0.4284(8) -0.0292(4) 0.4275(4) 0.064(3) Uani 1 1 d . . .
H21E H 0.4834 -0.0045 0.4178 0.095 Uiso 1 1 calc R . .
H21F H 0.4634 -0.0600 0.4209 0.095 Uiso 1 1 calc R . .
H21G H 0.4137 -0.0264 0.4655 0.095 Uiso 1 1 calc R . .
C300 C 0.2476(7) 0.1610(3) 0.5304(3) 0.042(2) Uani 1 1 d . . .
C301 C 0.2424(7) 0.1149(3) 0.5492(3) 0.044(2) Uani 1 1 d . . .
C302 C 0.2997(9) 0.1049(4) 0.5988(4) 0.058(3) Uani 1 1 d . . .
H30A H 0.2960 0.0740 0.6129 0.070 Uiso 1 1 calc R . .
C303 C 0.3613(9) 0.1390(5) 0.6275(4) 0.069(3) Uani 1 1 d . . .
H30B H 0.3990 0.1316 0.6615 0.082 Uiso 1 1 calc R . .
C304 C 0.3690(9) 0.1832(5) 0.6077(4) 0.065(3) Uani 1 1 d . . .
H30C H 0.4138 0.2062 0.6278 0.078 Uiso 1 1 calc R . .
C305 C 0.3125(8) 0.1956(4) 0.5587(3) 0.052(2) Uani 1 1 d . . .
C306 C 0.1763(8) 0.0771(3) 0.5166(4) 0.049(2) Uani 1 1 d . . .
H30D H 0.1808 0.0854 0.4780 0.059 Uiso 1 1 calc R . .
C307 C 0.0453(9) 0.0748(4) 0.5276(5) 0.073(3) Uani 1 1 d . . .
H30E H 0.0064 0.1044 0.5169 0.110 Uiso 1 1 calc R . .
H30F H 0.0376 0.0696 0.5659 0.110 Uiso 1 1 calc R . .
H30G H 0.0072 0.0488 0.5072 0.110 Uiso 1 1 calc R . .
C309 C 0.3284(10) 0.2443(4) 0.5372(4) 0.065(3) Uani 1 1 d . . .
H30H H 0.2806 0.2463 0.5022 0.078 Uiso 1 1 calc R . .
C310 C 0.4575(11) 0.2532(5) 0.5263(5) 0.098(4) Uani 1 1 d . . .
H31B H 0.4647 0.2842 0.5098 0.147 Uiso 1 1 calc R . .
H31C H 0.4845 0.2291 0.5020 0.147 Uiso 1 1 calc R . .
H31D H 0.5068 0.2522 0.5600 0.147 Uiso 1 1 calc R . .
C311 C 0.2815(11) 0.2822(4) 0.5737(4) 0.080(3) Uani 1 1 d . . .
H31E H 0.1965 0.2769 0.5778 0.120 Uiso 1 1 calc R . .
H31F H 0.2928 0.3132 0.5578 0.120 Uiso 1 1 calc R . .
H31G H 0.3252 0.2807 0.6088 0.120 Uiso 1 1 calc R . .
C400 C -0.0923(8) 0.3255(3) 0.3730(3) 0.046(2) Uani 1 1 d . . .
C401 C -0.2084(9) 0.3403(3) 0.3816(4) 0.059(3) Uani 1 1 d . . .
C402 C -0.2245(12) 0.3842(4) 0.4036(5) 0.077(3) Uani 1 1 d . . .
H40A H -0.3026 0.3945 0.4101 0.093 Uiso 1 1 calc R . .
C403 C -0.1286(14) 0.4131(4) 0.4161(5) 0.086(4) Uani 1 1 d . . .
H40B H -0.1412 0.4436 0.4301 0.103 Uiso 1 1 calc R . .
C404 C -0.0154(12) 0.3983(4) 0.4085(4) 0.074(3) Uani 1 1 d . . .
H40C H 0.0500 0.4186 0.4176 0.089 Uiso 1 1 calc R . .
C405 C 0.0054(9) 0.3538(3) 0.3875(4) 0.054(2) Uani 1 1 d . . .
C406 C -0.3156(9) 0.3088(4) 0.3685(4) 0.064(3) Uani 1 1 d . . .
H40D H -0.2873 0.2815 0.3478 0.077 Uiso 1 1 calc R . .
C407 C -0.3643(11) 0.2896(5) 0.4189(5) 0.098(4) Uani 1 1 d . . .
H40E H -0.3023 0.2714 0.4389 0.148 Uiso 1 1 calc R . .
H40F H -0.4327 0.2692 0.4093 0.148 Uiso 1 1 calc R . .
H40G H -0.3897 0.3156 0.4410 0.148 Uiso 1 1 calc R . .
C408 C -0.4143(11) 0.3328(5) 0.3338(5) 0.103(4) Uani 1 1 d . . .
H40H H -0.3823 0.3438 0.3006 0.154 Uiso 1 1 calc R . .
H40I H -0.4450 0.3596 0.3532 0.154 Uiso 1 1 calc R . .
H40J H -0.4789 0.3104 0.3254 0.154 Uiso 1 1 calc R . .
C409 C 0.1324(9) 0.3383(3) 0.3830(4) 0.061(3) Uani 1 1 d . . .
H40K H 0.1310 0.3062 0.3667 0.074 Uiso 1 1 calc R . .
C410 C 0.2002(10) 0.3707(4) 0.3473(4) 0.075(3) Uani 1 1 d . . .
H41B H 0.1604 0.3713 0.3113 0.113 Uiso 1 1 calc R . .
H41C H 0.2819 0.3592 0.3453 0.113 Uiso 1 1 calc R . .
H41D H 0.2019 0.4026 0.3622 0.113 Uiso 1 1 calc R . .
C411 C 0.1975(11) 0.3351(4) 0.4383(5) 0.088(4) Uani 1 1 d . . .
H41E H 0.1537 0.3141 0.4610 0.132 Uiso 1 1 calc R . .
H41F H 0.2026 0.3664 0.4545 0.132 Uiso 1 1 calc R . .
H41G H 0.2780 0.3228 0.4349 0.132 Uiso 1 1 calc R . .
C6 C -0.0171(8) 0.0436(4) 0.3760(4) 0.059(3) Uani 1 1 d . . .
H6A H -0.0617 0.0210 0.3529 0.089 Uiso 1 1 calc R . .
H6B H -0.0730 0.0638 0.3937 0.089 Uiso 1 1 calc R . .
H6C H 0.0330 0.0265 0.4030 0.089 Uiso 1 1 calc R . .
C7 C 0.3402(9) 0.2158(4) 0.3798(4) 0.065(3) Uani 1 1 d . . .
H7A H 0.4177 0.2000 0.3825 0.098 Uiso 1 1 calc R . .
H7B H 0.3439 0.2441 0.4021 0.098 Uiso 1 1 calc R . .
H7C H 0.3201 0.2246 0.3425 0.098 Uiso 1 1 calc R . .
C8 C -0.2070(9) 0.1785(4) 0.3823(4) 0.068(3) Uani 1 1 d . . .
H8A H -0.2212 0.1782 0.4205 0.102 Uiso 1 1 calc R . .
H8B H -0.1974 0.1462 0.3698 0.102 Uiso 1 1 calc R . .
H8C H -0.2749 0.1932 0.3622 0.102 Uiso 1 1 calc R . .
C5 C 0.1417(10) 0.1890(4) 0.2001(4) 0.068(3) Uani 1 1 d . . .
H5A H 0.2158 0.1979 0.2203 0.102 Uiso 1 1 calc R . .
H5B H 0.1176 0.2141 0.1749 0.102 Uiso 1 1 calc R . .
H5C H 0.1544 0.1599 0.1803 0.102 Uiso 1 1 calc R . .
C308 C 0.2310(10) 0.0287(4) 0.5246(5) 0.075(3) Uani 1 1 d . . .
H30I H 0.3163 0.0302 0.5188 0.113 Uiso 1 1 calc R . .
H30J H 0.1919 0.0067 0.4990 0.113 Uiso 1 1 calc R . .
H30K H 0.2203 0.0180 0.5611 0.113 Uiso 1 1 calc R . .
C98 C 0.484(5) 0.4957(19) 0.4799(18) 0.25(2) Uiso 0.50 1 d PDU A -1
H98A H 0.4831 0.4693 0.5055 0.301 Uiso 0.50 1 calc PR A -1
H98B H 0.4137 0.5156 0.4852 0.301 Uiso 0.50 1 calc PR A -1
C97 C 0.598(4) 0.525(2) 0.493(2) 0.32(3) Uiso 0.50 1 d PDU A -1
H97A H 0.6649 0.5046 0.5056 0.389 Uiso 0.50 1 calc PR A -1
H97B H 0.6206 0.5423 0.4608 0.389 Uiso 0.50 1 calc PR A -1
C96 C 0.567(6) 0.560(2) 0.537(3) 0.33(4) Uiso 0.50 1 d PDU A -1
H96A H 0.5572 0.5424 0.5702 0.496 Uiso 0.50 1 calc PR A -1
H96B H 0.4925 0.5760 0.5261 0.496 Uiso 0.50 1 calc PR A -1
H96C H 0.6313 0.5827 0.5427 0.496 Uiso 0.50 1 calc PR A -1
C95 C 0.353(6) 0.480(3) 0.397(3) 0.57(7) Uiso 0.50 1 d PDU A -1
H95A H 0.3457 0.4574 0.3674 0.857 Uiso 0.50 1 calc PR A -1
H95B H 0.3406 0.5119 0.3827 0.857 Uiso 0.50 1 calc PR A -1
H95C H 0.2923 0.4732 0.4222 0.857 Uiso 0.50 1 calc PR A -1
C99 C 0.474(4) 0.4765(19) 0.425(2) 0.23(2) Uiso 0.50 1 d PDU A -1
H99A H 0.4975 0.4430 0.4260 0.275 Uiso 0.50 1 calc PR A -1
H99B H 0.5309 0.4933 0.4030 0.275 Uiso 0.50 1 calc PR A -1

loop_
_atom_site_aniso_label
_atom_site_aniso_U_11
_atom_site_aniso_U_22
_atom_site_aniso_U_33
_atom_site_aniso_U_23
_atom_site_aniso_U_13
_atom_site_aniso_U_12
Al1 0.0484(16) 0.0418(15) 0.0340(14) 0.0017(12) 0.0025(11) -0.0040(12)
N1 0.037(4) 0.042(4) 0.035(4) 0.002(3) 0.001(3) 0.000(3)
C1 0.039(5) 0.035(5) 0.035(5) 0.001(4) 0.002(4) 0.005(4)
Al2 0.0385(14) 0.0435(15) 0.0369(14) 0.0026(12) 0.0009(11) 0.0006(12)
N2 0.041(4) 0.041(4) 0.033(4) -0.002(3) 0.005(3) 0.003(3)
C2 0.040(5) 0.044(5) 0.035(5) 0.001(4) 0.005(4) 0.000(4)
Al3 0.0482(16) 0.0452(16) 0.0335(14) -0.0017(12) 0.0073(11) -0.0065(13)
N3 0.057(5) 0.042(4) 0.031(4) 0.001(3) 0.006(3) 0.001(3)
C3 0.050(5) 0.036(5) 0.038(5) 0.001(4) 0.009(4) -0.004(4)
Al4 0.0509(16) 0.0365(14) 0.0389(15) 0.0057(12) 0.0066(12) -0.0030(12)
N4 0.046(4) 0.035(4) 0.039(4) 0.003(3) 0.003(3) -0.005(3)
C4 0.041(5) 0.041(5) 0.042(5) 0.004(4) 0.003(4) -0.006(4)
N10 0.047(4) 0.036(4) 0.039(4) 0.004(3) -0.005(3) 0.001(3)
C10 0.041(5) 0.038(5) 0.039(5) 0.004(4) -0.005(4) 0.000(4)
C11 0.053(6) 0.045(6) 0.061(6) -0.002(5) -0.001(5) 0.005(5)
C12 0.079(8) 0.038(6) 0.083(8) -0.007(5) -0.003(6) 0.004(5)
C13 0.077(8) 0.043(6) 0.092(9) -0.007(6) 0.008(6) -0.015(6)
C14 0.053(6) 0.060(7) 0.081(8) -0.003(6) 0.012(5) -0.011(5)
C15 0.052(6) 0.042(5) 0.057(6) -0.001(5) 0.004(5) 0.001(4)
N20 0.040(4) 0.043(4) 0.035(4) -0.005(3) 0.002(3) 0.000(3)
C20 0.038(5) 0.040(5) 0.040(5) 0.001(4) 0.002(4) -0.003(4)
C21 0.042(5) 0.049(5) 0.046(5) 0.003(4) 0.004(4) -0.004(4)
C22 0.055(6) 0.059(6) 0.046(5) 0.006(5) -0.005(5) -0.011(5)
C23 0.037(5) 0.060(6) 0.057(6) 0.010(5) -0.001(5) -0.006(5)
C24 0.036(5) 0.064(6) 0.059(6) 0.009(5) 0.008(5) -0.002(5)
C25 0.044(5) 0.054(6) 0.046(5) 0.002(4) 0.010(4) -0.002(4)
N30 0.042(4) 0.045(4) 0.033(4) 0.000(3) 0.005(3) -0.002(3)
C30 0.057(6) 0.044(5) 0.036(5) 0.002(4) 0.004(4) -0.001(4)
C31 0.082(7) 0.045(6) 0.049(6) 0.001(5) 0.005(5) 0.009(5)
C32 0.099(9) 0.060(7) 0.054(6) -0.004(5) 0.010(6) 0.026(6)
C33 0.079(8) 0.081(8) 0.048(6) -0.006(6) 0.013(5) 0.021(6)
C34 0.080(7) 0.076(7) 0.040(5) 0.006(5) 0.019(5) 0.020(6)
C35 0.059(6) 0.055(6) 0.047(6) 0.006(5) 0.014(5) 0.014(5)
N40 0.051(4) 0.034(4) 0.040(4) 0.004(3) 0.009(3) 0.001(3)
C40 0.053(5) 0.038(5) 0.037(5) 0.003(4) 0.006(4) -0.012(4)
C41 0.065(6) 0.049(6) 0.049(6) 0.002(5) 0.017(5) -0.012(5)
C42 0.091(8) 0.069(8) 0.057(7) 0.000(6) 0.030(6) -0.025(7)
C43 0.117(10) 0.048(6) 0.052(6) 0.013(5) 0.012(7) -0.019(7)
C44 0.091(8) 0.047(6) 0.049(6) 0.014(5) 0.003(6) -0.006(6)
C45 0.068(6) 0.043(5) 0.047(5) 0.007(5) 0.003(5) -0.008(5)
C100 0.054(6) 0.039(5) 0.042(5) 0.005(4) -0.009(4) -0.004(4)
C101 0.053(6) 0.045(5) 0.050(6) 0.014(5) -0.004(5) 0.000(5)
C102 0.061(7) 0.059(7) 0.068(7) 0.010(6) -0.014(5) 0.006(5)
C104 0.080(8) 0.067(7) 0.068(8) -0.001(6) -0.033(6) 0.003(6)
C105 0.094(9) 0.057(7) 0.054(7) -0.005(5) -0.018(6) 0.009(6)
C106 0.066(6) 0.044(5) 0.048(6) 0.002(5) -0.014(5) -0.002(5)
C107 0.050(6) 0.061(6) 0.057(6) 0.008(5) 0.002(5) 0.009(5)
C108 0.082(8) 0.092(9) 0.113(11) -0.003(8) 0.036(8) -0.014(7)
C109 0.130(11) 0.073(8) 0.074(8) -0.014(7) 0.017(7) -0.021(8)
C110 0.078(7) 0.063(7) 0.046(6) -0.007(5) -0.006(5) 0.011(6)
C111 0.110(10) 0.116(11) 0.057(7) 0.010(7) 0.019(7) 0.021(8)
C112 0.118(10) 0.069(8) 0.088(9) -0.028(7) -0.035(7) 0.021(7)
C200 0.033(5) 0.049(5) 0.053(6) -0.016(5) 0.005(4) -0.003(4)
C201 0.045(5) 0.064(6) 0.052(6) -0.018(5) 0.003(4) -0.001(5)
C202 0.066(7) 0.078(8) 0.058(7) -0.026(6) 0.011(5) -0.005(6)
C203 0.076(8) 0.065(8) 0.092(9) -0.028(7) 0.023(7) 0.007(6)
C204 0.061(6) 0.050(6) 0.077(8) -0.011(6) 0.011(6) 0.004(5)
C205 0.040(5) 0.044(5) 0.058(6) -0.008(5) 0.004(4) -0.001(4)
C206 0.059(6) 0.083(8) 0.045(6) -0.007(6) 0.003(5) 0.005(6)
C207 0.103(10) 0.149(13) 0.054(7) -0.023(8) -0.008(7) 0.026(9)
C208 0.088(9) 0.104(10) 0.111(11) 0.039(9) -0.002(8) -0.006(8)
C209 0.049(6) 0.044(5) 0.061(6) 0.000(5) 0.001(5) 0.000(4)
C210 0.069(7) 0.064(7) 0.080(8) -0.003(6) 0.020(6) -0.007(6)
C211 0.055(6) 0.064(7) 0.071(7) 0.013(6) 0.000(5) 0.008(5)
C300 0.041(5) 0.057(6) 0.027(4) -0.002(4) 0.008(4) 0.002(4)
C301 0.041(5) 0.056(6) 0.035(5) 0.002(4) 0.010(4) 0.007(4)
C302 0.062(6) 0.074(7) 0.041(6) 0.006(5) 0.013(5) 0.024(6)
C303 0.062(7) 0.105(10) 0.038(6) -0.008(7) -0.001(5) 0.019(7)
C304 0.051(6) 0.102(9) 0.041(6) -0.013(6) 0.004(5) -0.008(6)
C305 0.052(6) 0.069(7) 0.034(5) -0.007(5) 0.006(4) -0.007(5)
C306 0.051(6) 0.050(6) 0.048(5) 0.007(5) 0.017(4) 0.003(5)
C307 0.058(7) 0.070(7) 0.093(8) -0.011(6) 0.021(6) -0.006(6)
C309 0.080(7) 0.070(7) 0.047(6) -0.014(5) 0.012(5) -0.029(6)
C310 0.102(10) 0.107(10) 0.090(9) -0.030(8) 0.044(8) -0.047(8)
C311 0.097(9) 0.083(8) 0.062(7) -0.019(6) 0.015(6) -0.014(7)
C400 0.061(6) 0.038(5) 0.042(5) 0.007(4) 0.010(4) 0.003(5)
C401 0.072(7) 0.047(6) 0.059(6) 0.008(5) 0.021(5) 0.006(5)
C402 0.094(9) 0.058(7) 0.083(8) 0.003(6) 0.034(7) 0.020(7)
C403 0.131(12) 0.041(6) 0.088(9) -0.005(6) 0.027(8) 0.012(8)
C404 0.102(9) 0.046(6) 0.075(8) -0.001(6) 0.014(7) 0.000(6)
C405 0.073(7) 0.039(5) 0.050(6) 0.007(4) 0.012(5) 0.000(5)
C406 0.062(7) 0.064(7) 0.069(7) 0.012(6) 0.019(5) 0.014(6)
C407 0.092(9) 0.127(11) 0.080(9) 0.020(8) 0.031(7) -0.030(8)
C408 0.093(9) 0.104(10) 0.109(11) 0.020(9) -0.001(8) 0.034(8)
C409 0.073(7) 0.047(6) 0.063(7) -0.001(5) 0.005(5) -0.011(5)
C410 0.078(8) 0.068(7) 0.080(8) 0.002(6) 0.014(6) -0.026(6)
C411 0.102(9) 0.074(8) 0.086(9) 0.010(7) -0.019(7) -0.015(7)
C6 0.053(6) 0.069(7) 0.056(6) 0.016(5) 0.004(5) -0.007(5)
C7 0.074(7) 0.063(7) 0.061(6) -0.003(5) 0.022(5) -0.016(6)
C8 0.072(7) 0.066(7) 0.068(7) 0.015(6) 0.016(6) -0.019(6)
C5 0.088(8) 0.062(7) 0.057(6) -0.006(5) 0.025(6) -0.010(6)
C308 0.085(8) 0.062(7) 0.079(8) 0.005(6) 0.013(6) 0.016(6)

loop_
_atom_type_symbol
_atom_type_description
_atom_type_scat_dispersion_real
_atom_type_scat_dispersion_imag
_atom_type_scat_source
C C 0.0033 0.0016 'International Tables Vol C Tables 4.2.6.8 and 6.1.1.4'
H H 0.0000 0.0000 'International Tables Vol C Tables 4.2.6.8 and 6.1.1.4'
N N 0.0061 0.0033 'International Tables Vol C Tables 4.2.6.8 and 6.1.1.4'
Al Al 0.0645 0.0514 'International Tables Vol C Tables 4.2.6.8 and 6.1.1.4'

loop_
_geom_angle_atom_site_label_1
_geom_angle_atom_site_label_2
_geom_angle_atom_site_label_3
_geom_angle
N4 Al1 N1 109.1(3)
N4 Al1 N10 115.5(3)
N1 Al1 N10 70.6(3)
N4 Al1 C5 122.5(4)
N1 Al1 C5 115.2(4)
N10 Al1 C5 112.6(4)
N4 Al1 C1 119.1(3)
N1 Al1 C1 35.4(3)
N10 Al1 C1 35.3(3)
C5 Al1 C1 118.3(4)
C1 N1 Al2 130.4(6)
C1 N1 Al1 88.4(5)
Al2 N1 Al1 140.9(4)
N10 C1 N1 113.3(7)
N10 C1 C10 124.3(7)
N1 C1 C10 122.4(7)
N10 C1 Al1 57.2(4)
N1 C1 Al1 56.2(4)
C10 C1 Al1 176.2(6)
N1 Al2 N2 109.9(3)
N1 Al2 N20 116.8(3)
N2 Al2 N20 70.8(3)
N1 Al2 C6 118.8(4)
N2 Al2 C6 116.7(4)
N20 Al2 C6 114.5(4)
N1 Al2 C2 121.8(3)
N2 Al2 C2 35.2(3)
N20 Al2 C2 35.8(3)
C6 Al2 C2 119.2(4)
C2 N2 Al3 133.3(6)
C2 N2 Al2 89.0(5)
Al3 N2 Al2 137.1(4)
N2 C2 N20 112.8(7)
N2 C2 C20 121.8(7)
N20 C2 C20 125.3(7)
N2 C2 Al2 55.8(4)
N20 C2 Al2 57.4(4)
C20 C2 Al2 171.7(6)
N2 Al3 N3 111.4(3)
N2 Al3 N30 114.0(3)
N3 Al3 N30 70.9(3)
N2 Al3 C7 116.3(4)
N3 Al3 C7 117.1(4)
N30 Al3 C7 119.0(4)
N2 Al3 C3 120.6(3)
N3 Al3 C3 35.4(3)
N30 Al3 C3 35.6(3)
C7 Al3 C3 122.9(4)
C3 N3 Al4 135.4(6)
C3 N3 Al3 88.8(5)
Al4 N3 Al3 134.5(4)
N3 C3 N30 112.5(7)
N3 C3 C30 121.8(8)
N30 C3 C30 125.6(8)
N3 C3 Al3 55.8(4)
N30 C3 Al3 57.0(4)
C30 C3 Al3 171.7(6)
N3 Al4 N4 108.7(3)
N3 Al4 N40 113.4(3)
N4 Al4 N40 71.0(3)
N3 Al4 C8 116.8(4)
N4 Al4 C8 118.8(4)
N40 Al4 C8 119.6(4)
N3 Al4 C4 115.6(3)
N4 Al4 C4 35.3(3)
N40 Al4 C4 35.6(3)
C8 Al4 C4 127.4(4)
C4 N4 Al1 140.1(6)
C4 N4 Al4 88.5(5)
Al1 N4 Al4 130.9(4)
N4 C4 N40 112.6(7)
N4 C4 C40 125.6(8)
N40 C4 C40 121.8(8)
N4 C4 Al4 56.2(4)
N40 C4 Al4 56.5(4)
C40 C4 Al4 177.7(6)
C1 N10 C100 124.8(7)
C1 N10 Al1 87.5(5)
C100 N10 Al1 146.1(6)
C11 C10 C15 118.9(8)
C11 C10 C1 119.8(8)
C15 C10 C1 121.3(8)
C10 C11 C12 120.5(9)
C10 C11 H11A 119.8
C12 C11 H11A 119.8
C13 C12 C11 119.8(10)
C13 C12 H12A 120.1
C11 C12 H12A 120.1
C12 C13 C14 120.2(10)
C12 C13 H13A 119.9
C14 C13 H13A 119.9
C13 C14 C15 120.5(9)
C13 C14 H14A 119.7
C15 C14 H14A 119.7
C14 C15 C10 120.1(9)
C14 C15 H15A 119.9
C10 C15 H15A 119.9
C2 N20 C200 126.5(7)
C2 N20 Al2 86.8(5)
C200 N20 Al2 144.2(6)
C21 C20 C25 118.4(8)
C21 C20 C2 118.4(7)
C25 C20 C2 123.2(8)
C20 C21 C22 120.9(8)
C20 C21 H21A 119.5
C22 C21 H21A 119.5
C23 C22 C21 119.9(9)
C23 C22 H22A 120.0
C21 C22 H22A 120.0
C24 C23 C22 119.9(9)
C24 C23 H23A 120.0
C22 C23 H23A 120.0
C23 C24 C25 120.9(9)
C23 C24 H24A 119.5
C25 C24 H24A 119.5
C24 C25 C20 119.9(9)
C24 C25 H25A 120.0
C20 C25 H25A 120.0
C3 N30 C300 128.4(7)
C3 N30 Al3 87.4(5)
C300 N30 Al3 143.3(5)
C35 C30 C31 117.6(8)
C35 C30 C3 124.2(8)
C31 C30 C3 118.1(8)
C32 C31 C30 121.8(9)
C32 C31 H31A 119.1
C30 C31 H31A 119.1
C33 C32 C31 118.7(10)
C33 C32 H32A 120.7
C31 C32 H32A 120.7
C34 C33 C32 120.5(9)
C34 C33 H33A 119.8
C32 C33 H33A 119.8
C33 C34 C35 120.4(9)
C33 C34 H34A 119.8
C35 C34 H34A 119.8
C34 C35 C30 120.9(9)
C34 C35 H35A 119.6
C30 C35 H35A 119.6
C4 N40 C400 126.6(7)
C4 N40 Al4 87.9(5)
C400 N40 Al4 144.5(6)
C41 C40 C45 119.1(8)
C41 C40 C4 119.0(8)
C45 C40 C4 122.0(8)
C40 C41 C42 119.9(10)
C40 C41 H41A 120.1
C42 C41 H41A 120.1
C43 C42 C41 119.5(10)
C43 C42 H42A 120.3
C41 C42 H42A 120.3
C44 C43 C42 121.2(10)
C44 C43 H43A 119.4
C42 C43 H43A 119.4
C43 C44 C45 119.5(10)
C43 C44 H44A 120.2
C45 C44 H44A 120.2
C44 C45 C40 120.9(9)
C44 C45 H45A 119.6
C40 C45 H45A 119.6
C101 C100 C106 121.7(8)
C101 C100 N10 117.7(8)
C106 C100 N10 120.6(8)
C100 C101 C102 118.1(9)
C100 C101 C107 122.4(8)
C102 C101 C107 119.6(9)
C104 C102 C101 120.4(10)
C104 C102 H10A 119.8
C101 C102 H10A 119.8
C105 C104 C102 120.8(10)
C105 C104 H10B 119.6
C102 C104 H10B 119.6
C104 C105 C106 121.6(10)
C104 C105 H10C 119.2
C106 C105 H10C 119.2
C105 C106 C100 117.5(9)
C105 C106 C110 118.1(9)
C100 C106 C110 124.3(8)
C108 C107 C101 115.0(9)
C108 C107 C109 110.7(9)
C101 C107 C109 109.5(8)
C108 C107 H10D 107.1
C101 C107 H10D 107.1
C109 C107 H10D 107.1
C107 C108 H10E 109.5
C107 C108 H10F 109.5
H10E C108 H10F 109.5
C107 C108 H10G 109.5
H10E C108 H10G 109.5
H10F C108 H10G 109.5
C107 C109 H10H 109.5
C107 C109 H10I 109.5
H10H C109 H10I 109.5
C107 C109 H10J 109.5
H10H C109 H10J 109.5
H10I C109 H10J 109.5
C111 C110 C106 110.4(9)
C111 C110 C112 110.5(10)
C106 C110 C112 112.0(9)
C111 C110 H11B 107.9
C106 C110 H11B 107.9
C112 C110 H11B 107.9
C110 C111 H11C 109.5
C110 C111 H11D 109.5
H11C C111 H11D 109.5
C110 C111 H11E 109.5
H11C C111 H11E 109.5
H11D C111 H11E 109.5
C110 C112 H11F 109.5
C110 C112 H11G 109.5
H11F C112 H11G 109.5
C110 C112 H11H 109.5
H11F C112 H11H 109.5
H11G C112 H11H 109.5
C205 C200 C201 121.0(8)
C205 C200 N20 121.5(8)
C201 C200 N20 117.5(8)
C202 C201 C200 117.9(10)
C202 C201 C206 120.7(9)
C200 C201 C206 121.4(8)
C203 C202 C201 121.4(10)
C203 C202 H20A 119.3
C201 C202 H20A 119.3
C204 C203 C202 120.1(10)
C204 C203 H20B 120.0
C202 C203 H20B 120.0
C203 C204 C205 121.6(10)
C203 C204 H20C 119.2
C205 C204 H20C 119.2
C204 C205 C200 118.0(9)
C204 C205 C209 117.9(9)
C200 C205 C209 124.1(8)
C201 C206 C208 111.0(9)
C201 C206 C207 113.4(10)
C208 C206 C207 109.9(10)
C201 C206 H20D 107.4
C208 C206 H20D 107.4
C207 C206 H20D 107.4
C206 C207 H20E 109.5
C206 C207 H20F 109.5
H20E C207 H20F 109.5
C206 C207 H20G 109.5
H20E C207 H20G 109.5
H20F C207 H20G 109.5
C206 C208 H20H 109.5
C206 C208 H20I 109.5
H20H C208 H20I 109.5
C206 C208 H20J 109.5
H20H C208 H20J 109.5
H20I C208 H20J 109.5
C205 C209 C211 111.9(8)
C205 C209 C210 110.3(8)
C211 C209 C210 110.8(8)
C205 C209 H20K 107.9
C211 C209 H20K 107.9
C210 C209 H20K 107.9
C209 C210 H21B 109.5
C209 C210 H21C 109.5
H21B C210 H21C 109.5
C209 C210 H21D 109.5
H21B C210 H21D 109.5
H21C C210 H21D 109.5
C209 C211 H21E 109.5
C209 C211 H21F 109.5
H21E C211 H21F 109.5
C209 C211 H21G 109.5
H21E C211 H21G 109.5
H21F C211 H21G 109.5
C305 C300 C301 121.6(8)
C305 C300 N30 119.9(8)
C301 C300 N30 118.3(8)
C302 C301 C300 117.8(9)
C302 C301 C306 121.2(9)
C300 C301 C306 121.0(8)
C303 C302 C301 120.9(10)
C303 C302 H30A 119.6
C301 C302 H30A 119.6
C304 C303 C302 120.5(10)
C304 C303 H30B 119.8
C302 C303 H30B 119.8
C303 C304 C305 121.4(10)
C303 C304 H30C 119.3
C305 C304 H30C 119.3
C304 C305 C300 117.7(10)
C304 C305 C309 119.5(9)
C300 C305 C309 122.7(8)
C308 C306 C301 113.1(8)
C308 C306 C307 109.1(8)
C301 C306 C307 112.3(7)
C308 C306 H30D 107.3
C301 C306 H30D 107.3
C307 C306 H30D 107.3
C306 C307 H30E 109.5
C306 C307 H30F 109.5
H30E C307 H30F 109.5
C306 C307 H30G 109.5
H30E C307 H30G 109.5
H30F C307 H30G 109.5
C305 C309 C310 110.9(10)
C305 C309 C311 112.5(8)
C310 C309 C311 111.1(9)
C305 C309 H30H 107.3
C310 C309 H30H 107.3
C311 C309 H30H 107.3
C309 C310 H31B 109.5
C309 C310 H31C 109.5
H31B C310 H31C 109.5
C309 C310 H31D 109.5
H31B C310 H31D 109.5
H31C C310 H31D 109.5
C309 C311 H31E 109.5
C309 C311 H31F 109.5
H31E C311 H31F 109.5
C309 C311 H31G 109.5
H31E C311 H31G 109.5
H31F C311 H31G 109.5
C405 C400 C401 121.0(9)
C405 C400 N40 120.5(8)
C401 C400 N40 118.3(8)
C402 C401 C400 118.6(10)
C402 C401 C406 119.7(10)
C400 C401 C406 121.6(9)
C403 C402 C401 120.7(11)
C403 C402 H40A 119.7
C401 C402 H40A 119.7
C404 C403 C402 120.5(11)
C404 C403 H40B 119.8
C402 C403 H40B 119.8
C403 C404 C405 120.8(11)
C403 C404 H40C 119.6
C405 C404 H40C 119.6
C400 C405 C404 118.3(10)
C400 C405 C409 123.3(8)
C404 C405 C409 118.4(10)
C407 C406 C401 111.1(9)
C407 C406 C408 110.3(9)
C401 C406 C408 113.4(9)
C407 C406 H40D 107.3
C401 C406 H40D 107.3
C408 C406 H40D 107.3
C406 C407 H40E 109.5
C406 C407 H40F 109.5
H40E C407 H40F 109.5
C406 C407 H40G 109.5
H40E C407 H40G 109.5
H40F C407 H40G 109.5
C406 C408 H40H 109.5
C406 C408 H40I 109.5
H40H C408 H40I 109.5
C406 C408 H40J 109.5
H40H C408 H40J 109.5
H40I C408 H40J 109.5
C405 C409 C410 112.4(9)
C405 C409 C411 110.4(9)
C410 C409 C411 109.9(9)
C405 C409 H40K 108.0
C410 C409 H40K 108.0
C411 C409 H40K 108.0
C409 C410 H41B 109.5
C409 C410 H41C 109.5
H41B C410 H41C 109.5
C409 C410 H41D 109.5
H41B C410 H41D 109.5
H41C C410 H41D 109.5
C409 C411 H41E 109.5
C409 C411 H41F 109.5
H41E C411 H41F 109.5
C409 C411 H41G 109.5
H41E C411 H41G 109.5
H41F C411 H41G 109.5
Al2 C6 H6A 109.5
Al2 C6 H6B 109.5
H6A C6 H6B 109.5
Al2 C6 H6C 109.5
H6A C6 H6C 109.5
H6B C6 H6C 109.5
Al3 C7 H7A 109.5
Al3 C7 H7B 109.5
H7A C7 H7B 109.5
Al3 C7 H7C 109.5
H7A C7 H7C 109.5
H7B C7 H7C 109.5
Al4 C8 H8A 109.5
Al4 C8 H8B 109.5
H8A C8 H8B 109.5
Al4 C8 H8C 109.5
H8A C8 H8C 109.5
H8B C8 H8C 109.5
Al1 C5 H5A 109.5
Al1 C5 H5B 109.5
H5A C5 H5B 109.5
Al1 C5 H5C 109.5
H5A C5 H5C 109.5
H5B C5 H5C 109.5
C306 C308 H30I 109.5
C306 C308 H30J 109.5
H30I C308 H30J 109.5
C306 C308 H30K 109.5
H30I C308 H30K 109.5
H30J C308 H30K 109.5
C99 C98 C97 114(3)
C99 C98 H98A 108.7
C97 C98 H98A 108.7
C99 C98 H98B 108.7
C97 C98 H98B 108.7
H98A C98 H98B 107.6
C96 C97 C98 106(2)
C96 C97 H97A 110.5
C98 C97 H97A 110.5
C96 C97 H97B 110.5
C98 C97 H97B 110.5
H97A C97 H97B 108.7
C97 C96 H96A 109.5
C97 C96 H96B 109.5
H96A C96 H96B 109.5
C97 C96 H96C 109.5
H96A C96 H96C 109.5
H96B C96 H96C 109.5
C99 C95 H95A 109.5
C99 C95 H95B 109.5
H95A C95 H95B 109.5
C99 C95 H95C 109.5
H95A C95 H95C 109.5
H95B C95 H95C 109.5
C98 C99 C95 115(3)
C98 C99 H99A 108.5
C95 C99 H99A 108.5
C98 C99 H99B 108.5
C95 C99 H99B 108.5
H99A C99 H99B 107.5

loop_
_geom_bond_atom_site_label_1
_geom_bond_atom_site_label_2
_geom_bond_distance
Al1 N4 1.827(7)
Al1 N1 1.914(7)
Al1 N10 1.937(7)
Al1 C5 1.938(9)
Al1 C1 2.302(9)
N1 C1 1.333(10)
N1 Al2 1.826(7)
C1 N10 1.330(10)
C1 C10 1.486(11)
Al2 N2 1.897(7)
Al2 N20 1.935(7)
Al2 C6 1.943(9)
Al2 C2 2.294(8)
N2 C2 1.324(10)
N2 Al3 1.823(7)
C2 N20 1.343(10)
C2 C20 1.492(11)
Al3 N3 1.899(7)
Al3 N30 1.928(7)
Al3 C7 1.941(9)
Al3 C3 2.296(8)
N3 C3 1.332(10)
N3 Al4 1.821(7)
C3 N30 1.339(10)
C3 C30 1.490(12)
Al4 N4 1.916(7)
Al4 N40 1.923(7)
Al4 C8 1.935(9)
Al4 C4 2.305(8)
N4 C4 1.333(10)
C4 N40 1.344(10)
C4 C40 1.479(11)
N10 C100 1.434(10)
C10 C11 1.384(11)
C10 C15 1.388(12)
C11 C12 1.386(13)
C11 H11A 0.9500
C12 C13 1.368(14)
C12 H12A 0.9500
C13 C14 1.371(14)
C13 H13A 0.9500
C14 C15 1.376(12)
C14 H14A 0.9500
C15 H15A 0.9500
N20 C200 1.423(10)
C20 C21 1.374(11)
C20 C25 1.390(11)
C21 C22 1.388(12)
C21 H21A 0.9500
C22 C23 1.362(12)
C22 H22A 0.9500
C23 C24 1.359(12)
C23 H23A 0.9500
C24 C25 1.384(12)
C24 H24A 0.9500
C25 H25A 0.9500
N30 C300 1.423(10)
C30 C35 1.376(11)
C30 C31 1.381(12)
C31 C32 1.380(13)
C31 H31A 0.9500
C32 C33 1.372(13)
C32 H32A 0.9500
C33 C34 1.356(13)
C33 H33A 0.9500
C34 C35 1.373(12)
C34 H34A 0.9500
C35 H35A 0.9500
N40 C400 1.427(10)
C40 C41 1.374(12)
C40 C45 1.383(12)
C41 C42 1.392(13)
C41 H41A 0.9500
C42 C43 1.371(15)
C42 H42A 0.9500
C43 C44 1.352(14)
C43 H43A 0.9500
C44 C45 1.375(12)
C44 H44A 0.9500
C45 H45A 0.9500
C100 C101 1.391(12)
C100 C106 1.399(12)
C101 C102 1.396(13)
C101 C107 1.503(13)
C102 C104 1.373(14)
C102 H10A 0.9500
C104 C105 1.352(14)
C104 H10B 0.9500
C105 C106 1.392(13)
C105 H10C 0.9500
C106 C110 1.525(13)
C107 C108 1.497(13)
C107 C109 1.508(14)
C107 H10D 1.0000
C108 H10E 0.9800
C108 H10F 0.9800
C108 H10G 0.9800
C109 H10H 0.9800
C109 H10I 0.9800
C109 H10J 0.9800
C110 C111 1.524(14)
C110 C112 1.535(14)
C110 H11B 1.0000
C111 H11C 0.9800
C111 H11D 0.9800
C111 H11E 0.9800
C112 H11F 0.9800
C112 H11G 0.9800
C112 H11H 0.9800
C200 C205 1.401(12)
C200 C201 1.403(12)
C201 C202 1.386(13)
C201 C206 1.506(14)
C202 C203 1.377(15)
C202 H20A 0.9500
C203 C204 1.354(14)
C203 H20B 0.9500
C204 C205 1.392(12)
C204 H20C 0.9500
C205 C209 1.498(12)
C206 C208 1.512(15)
C206 C207 1.518(14)
C206 H20D 1.0000
C207 H20E 0.9800
C207 H20F 0.9800
C207 H20G 0.9800
C208 H20H 0.9800
C208 H20I 0.9800
C208 H20J 0.9800
C209 C211 1.523(12)
C209 C210 1.524(12)
C209 H20K 1.0000
C210 H21B 0.9800
C210 H21C 0.9800
C210 H21D 0.9800
C211 H21E 0.9800
C211 H21F 0.9800
C211 H21G 0.9800
C300 C305 1.393(12)
C300 C301 1.396(12)
C301 C302 1.392(12)
C301 C306 1.517(12)
C302 C303 1.368(14)
C302 H30A 0.9500
C303 C304 1.359(15)
C303 H30B 0.9500
C304 C305 1.390(13)
C304 H30C 0.9500
C305 C309 1.503(13)
C306 C308 1.515(13)
C306 C307 1.518(12)
C306 H30D 1.0000
C307 H30E 0.9800
C307 H30F 0.9800
C307 H30G 0.9800
C309 C310 1.518(14)
C309 C311 1.529(14)
C309 H30H 1.0000
C310 H31B 0.9800
C310 H31C 0.9800
C310 H31D 0.9800
C311 H31E 0.9800
C311 H31F 0.9800
C311 H31G 0.9800
C400 C405 1.390(13)
C400 C401 1.402(12)
C401 C402 1.384(14)
C401 C406 1.519(14)
C402 C403 1.377(16)
C402 H40A 0.9500
C403 C404 1.366(16)
C403 H40B 0.9500
C404 C405 1.399(13)
C404 H40C 0.9500
C405 C409 1.506(13)
C406 C407 1.512(13)
C406 C408 1.526(14)
C406 H40D 1.0000
C407 H40E 0.9800
C407 H40F 0.9800
C407 H40G 0.9800
C408 H40H 0.9800
C408 H40I 0.9800
C408 H40J 0.9800
C409 C410 1.524(13)
C409 C411 1.529(14)
C409 H40K 1.0000
C410 H41B 0.9800
C410 H41C 0.9800
C410 H41D 0.9800
C411 H41E 0.9800
C411 H41F 0.9800
C411 H41G 0.9800
C6 H6A 0.9800
C6 H6B 0.9800
C6 H6C 0.9800
C7 H7A 0.9800
C7 H7B 0.9800
C7 H7C 0.9800
C8 H8A 0.9800
C8 H8B 0.9800
C8 H8C 0.9800
C5 H5A 0.9800
C5 H5B 0.9800
C5 H5C 0.9800
C308 H30I 0.9800
C308 H30J 0.9800
C308 H30K 0.9800
C98 C99 1.49(2)
C98 C97 1.54(3)
C98 H98A 0.9900
C98 H98B 0.9900
C97 C96 1.54(3)
C97 H97A 0.9900
C97 H97B 0.9900
C96 H96A 0.9800
C96 H96B 0.9800
C96 H96C 0.9800
C95 C99 1.49(3)
C95 H95A 0.9800
C95 H95B 0.9800
C95 H95C 0.9800
C99 H99A 0.9900
C99 H99B 0.9900

loop_
_geom_torsion_atom_site_label_1
_geom_torsion_atom_site_label_2
_geom_torsion_atom_site_label_3
_geom_torsion_atom_site_label_4
_geom_torsion
N4 Al1 N1 C1 113.7(5)
N10 Al1 N1 C1 2.5(4)
C5 Al1 N1 C1 -104.0(6)
N4 Al1 N1 Al2 -60.0(6)
N10 Al1 N1 Al2 -171.2(7)
C5 Al1 N1 Al2 82.3(7)
C1 Al1 N1 Al2 -173.7(9)
Al2 N1 C1 N10 171.0(6)
Al1 N1 C1 N10 -3.8(7)
Al2 N1 C1 C10 -9.4(11)
Al1 N1 C1 C10 175.8(7)
Al2 N1 C1 Al1 174.8(7)
N4 Al1 C1 N10 93.8(5)
N1 Al1 C1 N10 175.9(7)
C5 Al1 C1 N10 -89.7(6)
N4 Al1 C1 N1 -82.1(5)
N10 Al1 C1 N1 -175.9(7)
C5 Al1 C1 N1 94.4(6)
C1 N1 Al2 N2 -174.3(7)
Al1 N1 Al2 N2 -2.6(7)
C1 N1 Al2 N20 107.8(7)
Al1 N1 Al2 N20 -80.5(6)
C1 N1 Al2 C6 -36.2(9)
Al1 N1 Al2 C6 135.5(6)
C1 N1 Al2 C2 148.6(7)
Al1 N1 Al2 C2 -39.7(7)
N1 Al2 N2 C2 -117.3(5)
N20 Al2 N2 C2 -4.8(4)
C6 Al2 N2 C2 103.7(6)
N1 Al2 N2 Al3 53.9(6)
N20 Al2 N2 Al3 166.4(6)
C6 Al2 N2 Al3 -85.1(6)
C2 Al2 N2 Al3 171.2(8)
Al3 N2 C2 N20 -164.7(6)
Al2 N2 C2 N20 7.1(7)
Al3 N2 C2 C20 17.8(12)
Al2 N2 C2 C20 -170.4(7)
Al3 N2 C2 Al2 -171.8(8)
N1 Al2 C2 N2 79.5(5)
N20 Al2 C2 N2 172.3(7)
C6 Al2 C2 N2 -95.7(6)
N1 Al2 C2 N20 -92.8(5)
N2 Al2 C2 N20 -172.3(7)
C6 Al2 C2 N20 92.0(6)
C2 N2 Al3 N3 -179.0(7)
Al2 N2 Al3 N3 13.2(6)
C2 N2 Al3 N30 -101.1(8)
Al2 N2 Al3 N30 91.0(6)
C2 N2 Al3 C7 43.3(9)
Al2 N2 Al3 C7 -124.6(6)
C2 N2 Al3 C3 -140.7(7)
Al2 N2 Al3 C3 51.4(7)
N2 Al3 N3 C3 113.2(5)
N30 Al3 N3 C3 4.2(5)
C7 Al3 N3 C3 -109.4(6)
N2 Al3 N3 Al4 -54.9(6)
N30 Al3 N3 Al4 -164.0(6)
C7 Al3 N3 Al4 82.5(7)
C3 Al3 N3 Al4 -168.2(9)
Al4 N3 C3 N30 161.8(6)
Al3 N3 C3 N30 -6.2(7)
Al4 N3 C3 C30 -21.5(13)
Al3 N3 C3 C30 170.5(7)
Al4 N3 C3 Al3 168.0(9)
N2 Al3 C3 N3 -84.1(6)
N30 Al3 C3 N3 -173.2(8)
C7 Al3 C3 N3 91.6(6)
N2 Al3 C3 N30 89.0(5)
N3 Al3 C3 N30 173.2(8)
C7 Al3 C3 N30 -95.2(6)
C3 N3 Al4 N4 173.4(8)
Al3 N3 Al4 N4 -23.6(6)
C3 N3 Al4 N40 96.6(9)
Al3 N3 Al4 N40 -100.4(6)
C3 N3 Al4 C8 -48.7(10)
Al3 N3 Al4 C8 114.3(6)
C3 N3 Al4 C4 135.9(8)
Al3 N3 Al4 C4 -61.1(6)
N1 Al1 N4 C4 -173.8(8)
N10 Al1 N4 C4 -96.8(9)
C5 Al1 N4 C4 47.2(11)
C1 Al1 N4 C4 -136.4(9)
N1 Al1 N4 Al4 -4.8(6)
N10 Al1 N4 Al4 72.2(6)
C5 Al1 N4 Al4 -143.8(5)
C1 Al1 N4 Al4 32.6(6)
N3 Al4 N4 C4 -108.1(5)
N40 Al4 N4 C4 1.0(5)
C8 Al4 N4 C4 115.0(6)
N3 Al4 N4 Al1 79.0(5)
N40 Al4 N4 Al1 -171.9(6)
C8 Al4 N4 Al1 -58.0(7)
C4 Al4 N4 Al1 -173.0(8)
Al1 N4 C4 N40 170.2(6)
Al4 N4 C4 N40 -1.5(7)
Al1 N4 C4 C40 -10.1(14)
Al4 N4 C4 C40 178.2(8)
Al1 N4 C4 Al4 171.7(10)
N3 Al4 C4 N4 86.6(5)
N40 Al4 C4 N4 -178.3(8)
C8 Al4 C4 N4 -88.3(6)
N3 Al4 C4 N40 -95.1(5)
N4 Al4 C4 N40 178.3(8)
C8 Al4 C4 N40 90.0(6)
N1 C1 N10 C100 172.9(7)
C10 C1 N10 C100 -6.6(12)
Al1 C1 N10 C100 169.2(9)
N1 C1 N10 Al1 3.7(7)
C10 C1 N10 Al1 -175.8(7)
N4 Al1 N10 C1 -105.0(5)
N1 Al1 N10 C1 -2.5(4)
C5 Al1 N10 C1 107.5(6)
N4 Al1 N10 C100 91.0(11)
N1 Al1 N10 C100 -166.5(11)
C5 Al1 N10 C100 -56.5(11)
C1 Al1 N10 C100 -163.9(13)
N10 C1 C10 C11 134.6(9)
N1 C1 C10 C11 -44.9(12)
N10 C1 C10 C15 -47.3(12)
N1 C1 C10 C15 133.2(8)
C15 C10 C11 C12 -0.1(13)
C1 C10 C11 C12 178.0(9)
C10 C11 C12 C13 -1.2(15)
C11 C12 C13 C14 1.5(17)
C12 C13 C14 C15 -0.4(17)
C13 C14 C15 C10 -1.0(15)
C11 C10 C15 C14 1.2(13)
C1 C10 C15 C14 -176.9(9)
N2 C2 N20 C200 -172.8(7)
C20 C2 N20 C200 4.6(13)
Al2 C2 N20 C200 -165.9(9)
N2 C2 N20 Al2 -6.9(7)
C20 C2 N20 Al2 170.5(7)
N1 Al2 N20 C2 107.9(5)
N2 Al2 N20 C2 4.7(4)
C6 Al2 N20 C2 -106.6(6)
N1 Al2 N20 C200 -91.8(10)
N2 Al2 N20 C200 165.1(10)
C6 Al2 N20 C200 53.7(11)
C2 Al2 N20 C200 160.4(12)
N2 C2 C20 C21 32.1(12)
N20 C2 C20 C21 -145.1(8)
N2 C2 C20 C25 -149.6(8)
N20 C2 C20 C25 33.2(13)
C25 C20 C21 C22 -0.3(13)
C2 C20 C21 C22 178.2(8)
C20 C21 C22 C23 -0.9(14)
C21 C22 C23 C24 1.3(14)
C22 C23 C24 C25 -0.6(14)
C23 C24 C25 C20 -0.7(14)
C21 C20 C25 C24 1.1(13)
C2 C20 C25 C24 -177.3(8)
N3 C3 N30 C300 176.9(8)
C30 C3 N30 C300 0.4(13)
Al3 C3 N30 C300 170.8(9)
N3 C3 N30 Al3 6.1(7)
C30 C3 N30 Al3 -170.4(8)
N2 Al3 N30 C3 -109.7(5)
N3 Al3 N30 C3 -4.2(5)
C7 Al3 N30 C3 106.9(6)
N2 Al3 N30 C300 82.4(10)
N3 Al3 N30 C300 -172.0(10)
C7 Al3 N30 C300 -60.9(11)
C3 Al3 N30 C300 -167.9(12)
N3 C3 C30 C35 153.0(9)
N30 C3 C30 C35 -30.8(14)
N3 C3 C30 C31 -27.9(12)
N30 C3 C30 C31 148.3(9)
C35 C30 C31 C32 -2.6(15)
C3 C30 C31 C32 178.3(9)
C30 C31 C32 C33 0.1(16)
C31 C32 C33 C34 1.5(17)
C32 C33 C34 C35 -0.6(17)
C33 C34 C35 C30 -2.0(16)
C31 C30 C35 C34 3.5(14)
C3 C30 C35 C34 -177.4(9)
N4 C4 N40 C400 172.6(8)
C40 C4 N40 C400 -7.2(13)
Al4 C4 N40 C400 171.1(9)
N4 C4 N40 Al4 1.5(7)
C40 C4 N40 Al4 -178.2(7)
N3 Al4 N40 C4 101.7(5)
N4 Al4 N40 C4 -1.0(5)
C8 Al4 N40 C4 -114.0(6)
N3 Al4 N40 C400 -65.9(11)
N4 Al4 N40 C400 -168.6(11)
C8 Al4 N40 C400 78.4(11)
C4 Al4 N40 C400 -167.6(13)
N4 C4 C40 C41 -42.9(13)
N40 C4 C40 C41 136.8(9)
N4 C4 C40 C45 137.3(9)
N40 C4 C40 C45 -43.0(12)
C4 C40 C41 C42 -179.1(8)
C40 C41 C42 C43 -0.3(15)
C41 C42 C43 C44 -0.2(16)
C42 C43 C44 C45 0.3(16)
C43 C44 C45 C40 0.1(15)
C41 C40 C45 C44 -0.6(13)
C4 C40 C45 C44 179.2(8)
C1 N10 C100 C101 116.4(9)
Al1 N10 C100 C101 -83.3(12)
C1 N10 C100 C106 -65.0(12)
Al1 N10 C100 C106 95.3(12)
C106 C100 C101 C102 2.1(13)
N10 C100 C101 C102 -179.3(8)
C106 C100 C101 C107 -176.7(8)
N10 C100 C101 C107 1.9(12)
C100 C101 C102 C104 -1.6(14)
C107 C101 C102 C104 177.3(9)
C101 C102 C104 C105 0.5(16)
C102 C104 C105 C106 0.1(17)
C104 C105 C106 C100 0.4(16)
C104 C105 C106 C110 -177.8(10)
C101 C100 C106 C105 -1.5(14)
N10 C100 C106 C105 179.9(8)
C101 C100 C106 C110 176.5(9)
N10 C100 C106 C110 -2.1(14)
C100 C101 C107 C108 -130.3(10)
C102 C101 C107 C108 50.9(13)
C100 C101 C107 C109 104.3(11)
C102 C101 C107 C109 -74.5(12)
C105 C106 C110 C111 70.3(12)
C100 C106 C110 C111 -107.8(11)
C105 C106 C110 C112 -53.4(12)
C100 C106 C110 C112 128.6(10)
C2 N20 C200 C205 64.2(11)
Al2 N20 C200 C205 -91.1(11)
C2 N20 C200 C201 -117.8(9)
Al2 N20 C200 C201 86.8(11)
C205 C200 C201 C202 -1.5(13)
N20 C200 C201 C202 -179.5(8)
C205 C200 C201 C206 -179.3(8)
N20 C200 C201 C206 2.7(12)
C200 C201 C202 C203 -1.2(15)
C206 C201 C202 C203 176.6(10)
C201 C202 C203 C204 2.8(16)
C202 C203 C204 C205 -1.7(16)
C203 C204 C205 C200 -1.0(14)
C203 C204 C205 C209 178.4(9)
C201 C200 C205 C204 2.6(12)
N20 C200 C205 C204 -179.5(8)
C201 C200 C205 C209 -176.8(8)
N20 C200 C205 C209 1.1(13)
C202 C201 C206 C208 -86.9(12)
C200 C201 C206 C208 90.8(11)
C202 C201 C206 C207 37.5(13)
C200 C201 C206 C207 -144.8(9)
C204 C205 C209 C211 58.6(11)
C200 C205 C209 C211 -122.1(9)
C204 C205 C209 C210 -65.3(10)
C200 C205 C209 C210 114.0(10)
C3 N30 C300 C305 -78.6(11)
Al3 N30 C300 C305 85.8(12)
C3 N30 C300 C301 106.1(10)
Al3 N30 C300 C301 -89.4(11)
C305 C300 C301 C302 3.2(12)
N30 C300 C301 C302 178.3(7)
C305 C300 C301 C306 -177.0(8)
N30 C300 C301 C306 -1.8(11)
C300 C301 C302 C303 -1.5(13)
C306 C301 C302 C303 178.6(8)
C301 C302 C303 C304 -0.8(14)
C302 C303 C304 C305 1.6(15)
C303 C304 C305 C300 0.0(14)
C303 C304 C305 C309 -177.1(9)
C301 C300 C305 C304 -2.4(12)
N30 C300 C305 C304 -177.5(8)
C301 C300 C305 C309 174.6(8)
N30 C300 C305 C309 -0.5(13)
C302 C301 C306 C308 -31.9(11)
C300 C301 C306 C308 148.2(8)
C302 C301 C306 C307 92.2(10)
C300 C301 C306 C307 -87.7(10)
C304 C305 C309 C310 63.7(11)
C300 C305 C309 C310 -113.3(10)
C304 C305 C309 C311 -61.6(12)
C300 C305 C309 C311 121.5(10)
C4 N40 C400 C405 -69.7(12)
Al4 N40 C400 C405 94.8(11)
C4 N40 C400 C401 114.8(10)
Al4 N40 C400 C401 -80.7(13)
C405 C400 C401 C402 1.7(14)
N40 C400 C401 C402 177.1(8)
C405 C400 C401 C406 -176.9(8)
N40 C400 C401 C406 -1.5(13)
C400 C401 C402 C403 0.9(16)
C406 C401 C402 C403 179.5(10)
C401 C402 C403 C404 -2.0(18)
C402 C403 C404 C405 0.5(18)
C401 C400 C405 C404 -3.1(13)
N40 C400 C405 C404 -178.4(8)
C401 C400 C405 C409 175.4(8)
N40 C400 C405 C409 0.1(13)
C403 C404 C405 C400 2.0(15)
C403 C404 C405 C409 -176.6(10)
C402 C401 C406 C407 -72.2(12)
C400 C401 C406 C407 106.3(11)
C402 C401 C406 C408 52.7(13)
C400 C401 C406 C408 -128.8(10)
C400 C405 C409 C410 121.6(10)
C404 C405 C409 C410 -59.9(12)
C400 C405 C409 C411 -115.3(10)
C404 C405 C409 C411 63.2(12)
C99 C98 C97 C96 154(4)
C97 C98 C99 C95 -137(5)
